data_4075547
loop_
_publ_author_name
'Ionkin, Alex S.'
'Marshall, William J.'
'Fish, Brian M.'

_publ_section_title
;
 Divalent Germanium and Tin Compounds Stabilized by Sterically Bulky
 P&#x2227;O, PO&#x2227;O, PS&#x2227;O, and PN&#x2227;O Ligands:&#x00A0;
 Synthesis and First Insights into Catalytic Application to Polyurethane
 Systems&#x2020;
;
_journal_issue 17
_journal_name_full Organometallics
_journal_page_first 4170
_journal_paper_doi 10.1021/om060355c
_journal_volume 25
_journal_year 2006
_chemical_formula_sum 'C22 H36 F6 N O P'
_chemical_formula_weight 475.49
_chemical_name_systematic
;
 ?
;
_space_group_IT_number 14
_symmetry_cell_setting monoclinic
_symmetry_space_group_name_Hall '-P 2ybc'
_symmetry_space_group_name_H-M 'P 1 21/c 1'
_atom_sites_solution_hydrogens geom
_atom_sites_solution_primary direct
_atom_sites_solution_secondary difmap
_audit_creation_method SHELXL-97
_cell_angle_alpha 90.00
_cell_angle_beta 98.101(2)
_cell_angle_gamma 90.00
_cell_formula_units_Z 4
_cell_length_a 8.5623(13)
_cell_length_b 16.439(3)
_cell_length_c 16.930(3)
_cell_measurement_temperature 293(2)
_cell_volume 2359.2(7)
_computing_cell_refinement 'Bruker XSCANS'
_computing_data_collection 'Bruker XSCANS'
_computing_data_reduction 'Bruker SHELXTL'
_computing_molecular_graphics 'Bruker SHELXTL'
_computing_publication_material 'Bruker SHELXTL'
_computing_structure_refinement 'SHELXL-97 (Sheldrick, 1997)'
_computing_structure_solution 'SHELXS-97 (Sheldrick, 1990)'
_diffrn_ambient_temperature 293(2)
_diffrn_measured_fraction_theta_full 0.997
_diffrn_measured_fraction_theta_max 0.997
_diffrn_measurement_device_type 'Bruker P4'
_diffrn_measurement_method '\w scans'
_diffrn_radiation_monochromator graphite
_diffrn_radiation_source 'fine-focus sealed tube'
_diffrn_radiation_type MoK\a
_diffrn_radiation_wavelength 0.71073
_diffrn_reflns_av_R_equivalents 0.0457
_diffrn_reflns_av_sigmaI/netI 0.0435
_diffrn_reflns_limit_h_max 11
_diffrn_reflns_limit_h_min -11
_diffrn_reflns_limit_k_max 22
_diffrn_reflns_limit_k_min -22
_diffrn_reflns_limit_l_max 22
_diffrn_reflns_limit_l_min -22
_diffrn_reflns_number 22814
_diffrn_reflns_theta_full 28.54
_diffrn_reflns_theta_max 28.54
_diffrn_reflns_theta_min 1.74
_exptl_absorpt_coefficient_mu 0.177
_exptl_absorpt_correction_type none
_exptl_crystal_colour colourless
_exptl_crystal_density_diffrn 1.339
_exptl_crystal_density_method 'not measured'
_exptl_crystal_description ireg
_exptl_crystal_F_000 1008
_exptl_crystal_size_max 0.500
_exptl_crystal_size_mid 0.480
_exptl_crystal_size_min 0.450
_refine_diff_density_max 0.391
_refine_diff_density_min -0.356
_refine_diff_density_rms 0.054
_refine_ls_extinction_method none
_refine_ls_goodness_of_fit_ref 1.039
_refine_ls_hydrogen_treatment riding
_refine_ls_matrix_type full
_refine_ls_number_parameters 372
_refine_ls_number_reflns 5985
_refine_ls_number_restraints 45
_refine_ls_restrained_S_all 1.035
_refine_ls_R_factor_all 0.0669
_refine_ls_R_factor_gt 0.0467
_refine_ls_shift/su_max 0.002
_refine_ls_shift/su_mean 0.000
_refine_ls_structure_factor_coef Fsqd
_refine_ls_weighting_details 'calc w=1/[\s^2^(Fo^2^)+(0.0597P)^2^+0.8235P] where P=(Fo^2^+2Fc^2^)/3'
_refine_ls_weighting_scheme calc
_refine_ls_wR_factor_gt 0.1160
_refine_ls_wR_factor_ref 0.1290
_reflns_number_gt 4505
_reflns_number_total 5985
_reflns_threshold_expression >2sigma(I)
_cod_data_source_file om060355csi20060421_013607.cif
_cod_data_source_block 05182
_cod_depositor_comments
;
The following automatic conversions were performed:

'_symmetry_cell_setting' value 'Monoclinic' changed to 'monoclinic'
according to /home/saulius/struct/CIF-dictionaries/cif_core.dic
dictionary named 'cif_core.dic' version 2.4.1 from 2010-06-29.

Automatic conversion script
Id: cif_fix_values 1715 2011-07-08 13:25:40Z adriana 
;
_cod_original_cell_volume 2359.1(6)
_cod_original_sg_symbol_H-M P2(1)/c
_cod_database_code 4075547

loop_
_symmetry_equiv_pos_as_xyz
'x, y, z'
'-x, y+1/2, -z+1/2'
'-x, -y, -z'
'x, -y-1/2, z-1/2'

loop_
_atom_site_label
_atom_site_type_symbol
_atom_site_fract_x
_atom_site_fract_y
_atom_site_fract_z
_atom_site_U_iso_or_equiv
_atom_site_adp_type
_atom_site_occupancy
_atom_site_symmetry_multiplicity
_atom_site_calc_flag
_atom_site_refinement_flags
_atom_site_disorder_assembly
_atom_site_disorder_group
P1 P 0.91837(4) -0.00755(2) 0.23995(2) 0.02029(11) Uani 1 1 d . . .
N1 N 0.85000(16) 0.07732(8) 0.21020(8) 0.0248(3) Uani 1 1 d . A .
F1 F 0.84601(16) 0.14114(8) 0.38555(8) 0.0572(4) Uani 1 1 d . . .
C1 C 1.05707(19) 0.01592(9) 0.33089(10) 0.0268(3) Uani 1 1 d . . .
H1A H 1.0150 -0.0079 0.3759 0.032 Uiso 1 1 calc R . .
H1B H 1.1556 -0.0117 0.3266 0.032 Uiso 1 1 calc R . .
O2 O 1.07237(16) 0.16035(7) 0.28787(8) 0.0353(3) Uani 1 1 d . . .
H2 H 0.991(4) 0.1352(18) 0.2543(19) 0.089(10) Uiso 1 1 d . . .
F2 F 1.04053(18) 0.21018(7) 0.44358(8) 0.0647(4) Uani 1 1 d . . .
C2 C 1.0964(2) 0.10736(9) 0.35156(10) 0.0293(4) Uani 1 1 d . . .
F3 F 1.0077(2) 0.08738(9) 0.47898(8) 0.0729(5) Uani 1 1 d . . .
C3 C 0.9976(3) 0.13656(11) 0.41569(12) 0.0429(5) Uani 1 1 d . . .
F4 F 1.31956(17) 0.18908(8) 0.40188(9) 0.0695(4) Uani 1 1 d . . .
C4 C 1.2730(3) 0.11285(13) 0.38428(14) 0.0478(5) Uani 1 1 d . . .
C5 C 1.0447(2) -0.05748(9) 0.17179(10) 0.0271(3) Uani 1 1 d . . .
F5 F 1.31034(18) 0.06858(9) 0.45037(9) 0.0755(5) Uani 1 1 d . . .
F6 F 1.36085(15) 0.08562(10) 0.33137(10) 0.0700(4) Uani 1 1 d . . .
C6 C 1.1563(2) 0.00838(12) 0.14909(14) 0.0461(5) Uani 1 1 d . . .
H6A H 1.2194 -0.0133 0.1115 0.069 Uiso 1 1 calc R . .
H6B H 1.2238 0.0262 0.1960 0.069 Uiso 1 1 calc R . .
H6C H 1.0958 0.0536 0.1255 0.069 Uiso 1 1 calc R . .
C5' C 0.7777(2) -0.08210(10) 0.27577(10) 0.0284(3) Uani 1 1 d . . .
C7 C 1.1412(4) -0.12980(15) 0.20777(15) 0.0691(8) Uani 1 1 d . . .
H7A H 1.2096 -0.1482 0.1711 0.104 Uiso 1 1 calc R . .
H7B H 1.0715 -0.1731 0.2179 0.104 Uiso 1 1 calc R . .
H7C H 1.2034 -0.1136 0.2569 0.104 Uiso 1 1 calc R . .
C8 C 0.9445(3) -0.08658(17) 0.09531(14) 0.0604(7) Uani 1 1 d . . .
H8A H 1.0121 -0.1044 0.0581 0.091 Uiso 1 1 calc R . .
H8B H 0.8794 -0.0427 0.0723 0.091 Uiso 1 1 calc R . .
H8C H 0.8789 -0.1309 0.1074 0.091 Uiso 1 1 calc R . .
C9 C 0.6857(2) -0.03497(11) 0.33249(13) 0.0424(5) Uani 1 1 d . . .
H9A H 0.6040 -0.0690 0.3479 0.064 Uiso 1 1 calc R . .
H9B H 0.6393 0.0126 0.3059 0.064 Uiso 1 1 calc R . .
H9C H 0.7562 -0.0190 0.3791 0.064 Uiso 1 1 calc R . .
C10 C 0.6614(3) -0.11682(19) 0.20746(14) 0.0695(8) Uani 1 1 d . . .
H10A H 0.5837 -0.1490 0.2288 0.104 Uiso 1 1 calc R . .
H10B H 0.7171 -0.1503 0.1742 0.104 Uiso 1 1 calc R . .
H10C H 0.6104 -0.0730 0.1763 0.104 Uiso 1 1 calc R . .
C11 C 0.8618(3) -0.15365(11) 0.32185(15) 0.0519(6) Uani 1 1 d . . .
H11A H 0.7885 -0.1823 0.3496 0.078 Uiso 1 1 calc R . .
H11B H 0.9473 -0.1335 0.3596 0.078 Uiso 1 1 calc R . .
H11C H 0.9024 -0.1899 0.2852 0.078 Uiso 1 1 calc R . .
C12 C 0.73612(18) 0.11791(9) 0.15010(9) 0.0230(3) Uani 1 1 d . . .
C13 C 0.5936(3) 0.06447(16) 0.11409(18) 0.0270(6) Uani 0.566(3) 1 d PD A 1
H13A H 0.6310 0.0176 0.0874 0.032 Uiso 0.566(3) 1 calc PR A 1
H13B H 0.5375 0.0451 0.1564 0.032 Uiso 0.566(3) 1 calc PR A 1
C14 C 0.6633(4) 0.18812(17) 0.19561(18) 0.0301(7) Uani 0.566(3) 1 d PD A 1
H14A H 0.6055 0.1653 0.2357 0.036 Uiso 0.566(3) 1 calc PR A 1
H14B H 0.7470 0.2221 0.2224 0.036 Uiso 0.566(3) 1 calc PR A 1
C15 C 0.8189(3) 0.15200(18) 0.08628(18) 0.0298(7) Uani 0.566(3) 1 d PD A 1
H15A H 0.8611 0.1079 0.0576 0.036 Uiso 0.566(3) 1 calc PR A 1
H15B H 0.9065 0.1854 0.1100 0.036 Uiso 0.566(3) 1 calc PR A 1
C16 C 0.4817(6) 0.1155(3) 0.0540(3) 0.0351(10) Uani 0.566(3) 1 d PD A 1
H16A H 0.3945 0.0813 0.0293 0.042 Uiso 0.566(3) 1 calc PR A 1
C17 C 0.5519(4) 0.2397(2) 0.1367(3) 0.0352(9) Uani 0.566(3) 1 d PD A 1
H17A H 0.5098 0.2847 0.1652 0.042 Uiso 0.566(3) 1 calc PR A 1
C18 C 0.7066(5) 0.2035(2) 0.0278(3) 0.0351(9) Uani 0.566(3) 1 d PD A 1
H18A H 0.7640 0.2254 -0.0137 0.042 Uiso 0.566(3) 1 calc PR A 1
C19 C 0.4163(5) 0.1858(3) 0.0989(3) 0.0365(11) Uani 0.566(3) 1 d PD A 1
H19A H 0.3433 0.2177 0.0622 0.044 Uiso 0.566(3) 1 calc PR A 1
H19B H 0.3595 0.1644 0.1400 0.044 Uiso 0.566(3) 1 calc PR A 1
C20 C 0.6419(6) 0.2735(3) 0.0725(3) 0.0374(11) Uani 0.566(3) 1 d PD A 1
H20A H 0.7281 0.3075 0.0969 0.045 Uiso 0.566(3) 1 calc PR A 1
H20B H 0.5722 0.3067 0.0356 0.045 Uiso 0.566(3) 1 calc PR A 1
C21 C 0.5720(6) 0.1491(3) -0.0106(3) 0.0376(11) Uani 0.566(3) 1 d PD A 1
H21A H 0.6143 0.1045 -0.0386 0.045 Uiso 0.566(3) 1 calc PR A 1
H21B H 0.5012 0.1802 -0.0490 0.045 Uiso 0.566(3) 1 calc PR A 1
C13' C 0.8124(4) 0.2024(2) 0.1290(2) 0.0259(8) Uani 0.434(3) 1 d PD A 2
H13C H 0.8390 0.2340 0.1774 0.031 Uiso 0.434(3) 1 calc PR A 2
H13D H 0.9090 0.1921 0.1069 0.031 Uiso 0.434(3) 1 calc PR A 2
C14' C 0.7027(4) 0.0735(2) 0.0681(2) 0.0242(8) Uani 0.434(3) 1 d PD A 2
H14C H 0.8010 0.0661 0.0466 0.029 Uiso 0.434(3) 1 calc PR A 2
H14D H 0.6588 0.0201 0.0756 0.029 Uiso 0.434(3) 1 calc PR A 2
C15' C 0.5852(5) 0.1358(2) 0.1806(2) 0.0290(9) Uani 0.434(3) 1 d PD A 2
H15C H 0.6074 0.1657 0.2303 0.035 Uiso 0.434(3) 1 calc PR A 2
H15D H 0.5348 0.0850 0.1916 0.035 Uiso 0.434(3) 1 calc PR A 2
C16' C 0.6979(7) 0.2520(3) 0.0683(3) 0.0287(11) Uani 0.434(3) 1 d PD A 2
H16B H 0.7462 0.3042 0.0577 0.034 Uiso 0.434(3) 1 calc PR A 2
C17' C 0.5864(7) 0.1226(3) 0.0083(4) 0.0296(12) Uani 0.434(3) 1 d PD A 2
H17B H 0.5622 0.0920 -0.0416 0.035 Uiso 0.434(3) 1 calc PR A 2
C18' C 0.4718(7) 0.1858(4) 0.1209(4) 0.0348(14) Uani 0.434(3) 1 d PD A 2
H18B H 0.3740 0.1957 0.1433 0.042 Uiso 0.434(3) 1 calc PR A 2
C19' C 0.6635(6) 0.2037(3) -0.0082(3) 0.0292(10) Uani 0.434(3) 1 d PD A 2
H19C H 0.7608 0.1938 -0.0298 0.035 Uiso 0.434(3) 1 calc PR A 2
H19D H 0.5934 0.2345 -0.0473 0.035 Uiso 0.434(3) 1 calc PR A 2
C20' C 0.4345(7) 0.1375(4) 0.0440(4) 0.0356(14) Uani 0.434(3) 1 d PD A 2
H20C H 0.3601 0.1675 0.0063 0.043 Uiso 0.434(3) 1 calc PR A 2
H20D H 0.3868 0.0859 0.0548 0.043 Uiso 0.434(3) 1 calc PR A 2
C21' C 0.5463(6) 0.2667(3) 0.1043(3) 0.0346(11) Uani 0.434(3) 1 d PD A 2
H21C H 0.5701 0.2973 0.1535 0.042 Uiso 0.434(3) 1 calc PR A 2
H21D H 0.4731 0.2983 0.0675 0.042 Uiso 0.434(3) 1 calc PR A 2

loop_
_atom_site_aniso_label
_atom_site_aniso_U_11
_atom_site_aniso_U_22
_atom_site_aniso_U_33
_atom_site_aniso_U_23
_atom_site_aniso_U_13
_atom_site_aniso_U_12
P1 0.02186(19) 0.01936(18) 0.0196(2) -0.00008(14) 0.00294(14) 0.00002(14)
N1 0.0260(7) 0.0225(6) 0.0243(7) -0.0006(5) -0.0021(5) 0.0027(5)
F1 0.0524(8) 0.0615(8) 0.0602(9) -0.0190(6) 0.0158(6) 0.0042(6)
C1 0.0313(8) 0.0236(7) 0.0234(8) 0.0020(6) -0.0032(6) 0.0012(6)
O2 0.0427(7) 0.0272(6) 0.0319(7) 0.0067(5) -0.0089(6) -0.0111(5)
F2 0.0904(11) 0.0389(6) 0.0620(9) -0.0243(6) 0.0009(7) 0.0000(6)
C2 0.0333(9) 0.0241(7) 0.0275(9) 0.0009(6) -0.0058(7) -0.0027(6)
F3 0.1323(14) 0.0584(8) 0.0318(7) 0.0051(6) 0.0250(8) 0.0138(8)
C3 0.0650(14) 0.0314(9) 0.0306(11) -0.0057(7) 0.0015(9) 0.0019(9)
F4 0.0617(9) 0.0509(7) 0.0854(11) -0.0058(7) -0.0269(8) -0.0241(6)
C4 0.0421(11) 0.0420(10) 0.0528(13) 0.0005(9) -0.0162(10) -0.0089(9)
C5 0.0318(8) 0.0258(7) 0.0250(8) 0.0017(6) 0.0089(6) 0.0055(6)
F5 0.0699(9) 0.0701(9) 0.0712(10) 0.0184(8) -0.0432(8) -0.0063(7)
F6 0.0299(6) 0.0822(10) 0.0958(12) -0.0121(9) 0.0017(7) -0.0065(6)
C6 0.0412(11) 0.0439(10) 0.0597(14) -0.0062(9) 0.0301(10) -0.0055(8)
C5' 0.0308(8) 0.0269(7) 0.0285(9) 0.0001(6) 0.0078(7) -0.0062(6)
C7 0.0925(19) 0.0656(15) 0.0573(15) 0.0258(12) 0.0392(14) 0.0556(14)
C8 0.0526(13) 0.0879(17) 0.0447(13) -0.0346(12) 0.0209(11) -0.0119(12)
C9 0.0458(11) 0.0380(9) 0.0494(12) 0.0036(8) 0.0277(9) -0.0021(8)
C10 0.0595(15) 0.106(2) 0.0433(13) -0.0120(13) 0.0085(11) -0.0551(15)
C11 0.0481(12) 0.0282(9) 0.0825(17) 0.0160(10) 0.0205(11) -0.0034(8)
C12 0.0236(7) 0.0212(7) 0.0229(8) -0.0013(6) -0.0013(6) 0.0027(5)
C13 0.0271(14) 0.0231(12) 0.0296(16) -0.0028(11) -0.0009(11) 0.0000(10)
C14 0.0346(16) 0.0265(14) 0.0282(16) -0.0071(11) 0.0013(12) 0.0055(12)
C15 0.0287(15) 0.0313(15) 0.0295(16) 0.0061(12) 0.0044(12) 0.0021(11)
C16 0.031(3) 0.028(2) 0.043(2) -0.0104(18) -0.0044(19) 0.0028(16)
C17 0.0372(19) 0.0261(19) 0.041(3) -0.0059(16) 0.0016(17) 0.0107(16)
C18 0.040(2) 0.039(2) 0.025(2) 0.008(2) -0.0015(17) 0.0019(16)
C19 0.028(3) 0.0355(19) 0.044(3) -0.0036(19) 0.0001(19) 0.0079(19)
C20 0.044(3) 0.025(2) 0.040(2) 0.0028(16) -0.004(2) 0.0043(17)
C21 0.048(2) 0.038(3) 0.024(3) 0.0008(18) -0.0027(18) 0.011(2)
C13' 0.0272(19) 0.0214(16) 0.028(2) -0.0012(14) -0.0011(15) -0.0010(13)
C14' 0.0255(18) 0.0233(16) 0.0231(19) -0.0043(13) 0.0008(14) 0.0004(13)
C15' 0.031(2) 0.0306(19) 0.026(2) 0.0010(15) 0.0075(16) 0.0048(16)
C16' 0.034(3) 0.022(3) 0.030(2) 0.002(2) 0.006(2) 0.0012(18)
C17' 0.035(3) 0.030(3) 0.022(3) 0.000(2) -0.002(2) -0.007(2)
C18' 0.023(3) 0.047(3) 0.034(4) 0.001(3) 0.006(2) 0.008(3)
C19' 0.034(3) 0.030(2) 0.023(3) 0.003(2) 0.003(2) 0.0051(18)
C20' 0.027(3) 0.036(3) 0.044(3) 0.003(2) 0.003(2) 0.000(2)
C21' 0.040(3) 0.029(3) 0.034(3) -0.0020(19) 0.004(2) 0.012(2)

loop_
_atom_type_symbol
_atom_type_description
_atom_type_scat_dispersion_real
_atom_type_scat_dispersion_imag
_atom_type_scat_source
C C 0.0033 0.0016 'International Tables Vol C Tables 4.2.6.8 and 6.1.1.4'
H H 0.0000 0.0000 'International Tables Vol C Tables 4.2.6.8 and 6.1.1.4'
O O 0.0106 0.0060 'International Tables Vol C Tables 4.2.6.8 and 6.1.1.4'
P P 0.1023 0.0942 'International Tables Vol C Tables 4.2.6.8 and 6.1.1.4'
F F 0.0171 0.0103 'International Tables Vol C Tables 4.2.6.8 and 6.1.1.4'
N N 0.0061 0.0033 'International Tables Vol C Tables 4.2.6.8 and 6.1.1.4'

loop_
_geom_angle_atom_site_label_1
_geom_angle_atom_site_label_2
_geom_angle_atom_site_label_3
_geom_angle
N1 P1 C1 104.41(7)
N1 P1 C5' 117.20(8)
C1 P1 C5' 103.49(8)
N1 P1 C5 114.37(7)
C1 P1 C5 104.17(8)
C5' P1 C5 111.37(7)
C12 N1 P1 144.00(11)
C2 C1 P1 118.58(11)
O2 C2 C4 105.98(15)
O2 C2 C3 108.51(14)
C4 C2 C3 109.68(16)
O2 C2 C1 115.29(13)
C4 C2 C1 107.80(14)
C3 C2 C1 109.46(14)
F1 C3 F2 106.88(16)
F1 C3 F3 106.97(19)
F2 C3 F3 106.39(16)
F1 C3 C2 110.49(15)
F2 C3 C2 112.39(17)
F3 C3 C2 113.34(16)
F6 C4 F5 106.90(19)
F6 C4 F4 106.73(19)
F5 C4 F4 107.21(17)
F6 C4 C2 111.05(17)
F5 C4 C2 112.12(18)
F4 C4 C2 112.49(17)
C7 C5 C8 107.64(19)
C7 C5 C6 109.27(18)
C8 C5 C6 107.78(17)
C7 C5 P1 114.96(12)
C8 C5 P1 110.75(13)
C6 C5 P1 106.23(11)
C10 C5' C11 107.93(18)
C10 C5' C9 108.96(17)
C11 C5' C9 108.33(16)
C10 C5' P1 112.27(13)
C11 C5' P1 112.86(12)
C9 C5' P1 106.37(11)
N1 C12 C15 109.76(16)
N1 C12 C15' 111.99(19)
C15 C12 C15' 134.9(2)
N1 C12 C13 115.00(15)
C15 C12 C13 110.89(19)
C15' C12 C13 64.9(2)
N1 C12 C14' 115.13(16)
C15 C12 C14' 64.84(19)
C15' C12 C14' 110.1(2)
C13 C12 C14' 49.58(18)
N1 C12 C14 105.42(15)
C15 C12 C14 110.14(19)
C15' C12 C14 42.02(19)
C13 C12 C14 105.34(18)
C14' C12 C14 138.4(2)
N1 C12 C13' 107.34(17)
C15 C12 C13' 41.92(18)
C15' C12 C13' 107.9(2)
C13 C12 C13' 136.6(2)
C14' C12 C13' 103.8(2)
C14 C12 C13' 70.86(19)
C16 C13 C12 109.3(3)
C17 C14 C12 110.0(2)
C12 C15 C18 111.0(2)
C19 C16 C21 109.8(4)
C19 C16 C13 108.6(4)
C21 C16 C13 109.8(4)
C20 C17 C19 110.1(4)
C20 C17 C14 109.5(3)
C19 C17 C14 108.6(3)
C20 C18 C21 110.3(4)
C20 C18 C15 109.6(3)
C21 C18 C15 108.5(3)
C17 C19 C16 109.6(4)
C17 C20 C18 109.6(3)
C18 C21 C16 109.5(4)
C16' C13' C12 111.4(3)
C17' C14' C12 111.0(3)
C12 C15' C18' 112.1(3)
C19' C16' C21' 110.5(5)
C19' C16' C13' 108.8(4)
C21' C16' C13' 108.2(4)
C20' C17' C19' 110.2(5)
C20' C17' C14' 109.3(5)
C19' C17' C14' 108.7(4)
C21' C18' C20' 109.9(5)
C21' C18' C15' 110.3(5)
C20' C18' C15' 108.8(5)
C16' C19' C17' 109.7(5)
C18' C20' C17' 109.6(5)
C18' C21' C16' 109.7(4)

loop_
_geom_bond_atom_site_label_1
_geom_bond_atom_site_label_2
_geom_bond_distance
P1 N1 1.5683(13)
P1 C1 1.8477(16)
P1 C5' 1.8775(16)
P1 C5 1.8783(16)
N1 C12 1.4669(19)
F1 C3 1.328(3)
C1 C2 1.569(2)
O2 C2 1.379(2)
F2 C3 1.332(2)
C2 C4 1.538(3)
C2 C3 1.544(3)
F3 C3 1.335(2)
F4 C4 1.336(2)
C4 F6 1.326(3)
C4 F5 1.335(2)
C5 C7 1.525(2)
C5 C8 1.526(3)
C5 C6 1.528(2)
C5' C10 1.527(3)
C5' C11 1.534(3)
C5' C9 1.535(2)
C12 C15 1.483(3)
C12 C15' 1.487(4)
C12 C13 1.557(3)
C12 C14' 1.559(4)
C12 C14 1.565(3)
C12 C13' 1.597(4)
C13 C16 1.543(5)
C14 C17 1.535(5)
C15 C18 1.534(5)
C16 C19 1.532(6)
C16 C21 1.528(7)
C17 C20 1.522(6)
C17 C19 1.527(6)
C18 C20 1.524(6)
C18 C21 1.530(7)
C13' C16' 1.548(6)
C14' C17' 1.545(6)
C15' C18' 1.537(7)
C16' C19' 1.512(7)
C16' C21' 1.529(6)
C17' C20' 1.529(8)
C17' C19' 1.531(6)
C18' C21' 1.519(8)
C18' C20' 1.520(8)

loop_
_geom_torsion_atom_site_label_1
_geom_torsion_atom_site_label_2
_geom_torsion_atom_site_label_3
_geom_torsion_atom_site_label_4
_geom_torsion
C1 P1 N1 C12 -176.10(18)
C5' P1 N1 C12 -62.3(2)
C5 P1 N1 C12 70.7(2)
N1 P1 C1 C2 -8.61(15)
C5' P1 C1 C2 -131.77(13)
C5 P1 C1 C2 111.67(13)
P1 C1 C2 O2 -22.9(2)
P1 C1 C2 C4 -141.01(14)
P1 C1 C2 C3 99.74(15)
O2 C2 C3 F1 57.50(19)
C4 C2 C3 F1 172.83(15)
C1 C2 C3 F1 -69.09(18)
O2 C2 C3 F2 -61.8(2)
C4 C2 C3 F2 53.5(2)
C1 C2 C3 F2 171.62(15)
O2 C2 C3 F3 177.53(16)
C4 C2 C3 F3 -67.1(2)
C1 C2 C3 F3 51.0(2)
O2 C2 C4 F6 -65.1(2)
C3 C2 C4 F6 177.95(16)
C1 C2 C4 F6 58.8(2)
O2 C2 C4 F5 175.37(16)
C3 C2 C4 F5 58.4(2)
C1 C2 C4 F5 -60.7(2)
O2 C2 C4 F4 54.4(2)
C3 C2 C4 F4 -62.5(2)
C1 C2 C4 F4 178.40(17)
N1 P1 C5 C7 166.92(17)
C1 P1 C5 C7 53.58(18)
C5' P1 C5 C7 -57.34(19)
N1 P1 C5 C8 -70.82(16)
C1 P1 C5 C8 175.84(14)
C5' P1 C5 C8 64.91(16)
N1 P1 C5 C6 45.95(15)
C1 P1 C5 C6 -67.39(14)
C5' P1 C5 C6 -178.32(13)
N1 P1 C5' C10 71.73(18)
C1 P1 C5' C10 -174.00(16)
C5 P1 C5' C10 -62.64(18)
N1 P1 C5' C11 -166.01(14)
C1 P1 C5' C11 -51.74(15)
C5 P1 C5' C11 59.62(16)
N1 P1 C5' C9 -47.36(15)
C1 P1 C5' C9 66.91(14)
C5 P1 C5' C9 178.28(12)
P1 N1 C12 C15 -100.6(2)
P1 N1 C12 C15' 96.8(3)
P1 N1 C12 C13 25.3(3)
P1 N1 C12 C14' -29.9(3)
P1 N1 C12 C14 140.8(2)
P1 N1 C12 C13' -144.9(2)
N1 C12 C13 C16 178.4(2)
C15 C12 C13 C16 -56.4(3)
C15' C12 C13 C16 74.6(3)
C14' C12 C13 C16 -79.0(3)
C14 C12 C13 C16 62.8(3)
C13' C12 C13 C16 -15.4(4)
N1 C12 C14 C17 175.2(2)
C15 C12 C14 C17 56.8(3)
C15' C12 C14 C17 -78.9(3)
C13 C12 C14 C17 -62.8(3)
C14' C12 C14 C17 -17.6(4)
C13' C12 C14 C17 71.8(3)
N1 C12 C15 C18 -173.2(2)
C15' C12 C15 C18 -16.3(4)
C13 C12 C15 C18 58.6(3)
C14' C12 C15 C18 77.5(3)
C14 C12 C15 C18 -57.6(3)
C13' C12 C15 C18 -79.0(3)
C12 C13 C16 C19 -63.1(4)
C12 C13 C16 C21 57.0(4)
C12 C14 C17 C20 -57.7(4)
C12 C14 C17 C19 62.5(4)
C12 C15 C18 C20 59.9(4)
C12 C15 C18 C21 -60.6(4)
C20 C17 C19 C16 59.3(5)
C14 C17 C19 C16 -60.6(5)
C21 C16 C19 C17 -59.1(6)
C13 C16 C19 C17 61.0(5)
C19 C17 C20 C18 -59.2(5)
C14 C17 C20 C18 60.1(4)
C21 C18 C20 C17 59.1(5)
C15 C18 C20 C17 -60.3(4)
C20 C18 C21 C16 -59.0(5)
C15 C18 C21 C16 61.0(4)
C19 C16 C21 C18 58.8(5)
C13 C16 C21 C18 -60.6(5)
N1 C12 C13' C16' -177.6(3)
C15 C12 C13' C16' 81.9(4)
C15' C12 C13' C16' -56.7(4)
C13 C12 C13' C16' 15.5(5)
C14' C12 C13' C16' 60.1(3)
C14 C12 C13' C16' -76.9(3)
N1 C12 C14' C17' -177.9(3)
C15 C12 C14' C17' -76.8(3)
C15' C12 C14' C17' 54.4(4)
C13 C12 C14' C17' 79.8(3)
C14 C12 C14' C17' 15.7(5)
C13' C12 C14' C17' -60.9(3)
N1 C12 C15' C18' 174.4(3)
C15 C12 C15' C18' 17.8(5)
C13 C12 C15' C18' -77.3(4)
C14' C12 C15' C18' -56.2(4)
C14 C12 C15' C18' 85.5(4)
C13' C12 C15' C18' 56.4(4)
C12 C13' C16' C19' -61.6(5)
C12 C13' C16' C21' 58.5(5)
C12 C14' C17' C20' -56.5(5)
C12 C14' C17' C19' 63.8(5)
C12 C15' C18' C21' -60.3(5)
C12 C15' C18' C20' 60.3(5)
C21' C16' C19' C17' -58.1(6)
C13' C16' C19' C17' 60.5(5)
C20' C17' C19' C16' 58.2(6)
C14' C17' C19' C16' -61.5(6)
C21' C18' C20' C17' 59.5(6)
C15' C18' C20' C17' -61.4(6)
C19' C17' C20' C18' -58.9(7)
C14' C17' C20' C18' 60.5(6)
C20' C18' C21' C16' -59.3(6)
C15' C18' C21' C16' 60.7(6)
C19' C16' C21' C18' 58.9(6)
C13' C16' C21' C18' -60.1(6)
